data_4502239
loop_
_publ_author_name
'Xu, Haisheng'
'Li, Zhanfeng'
'Liu, Bin'
'Xue, Ganglin'
'Hu, Huaiming'
'Fu, Feng'
'Wang, Jiwu'

_publ_section_title
;
 Charge-Transfer Salts via Cocrystallization of the Cationic Ferrocenyl
 Donor with Polyoxometalate Acceptors
;
_journal_issue 3
_journal_name_full 'Crystal Growth &amp; Design'
_journal_page_first 1096
_journal_paper_doi 10.1021/cg900777g
_journal_volume 10
_journal_year 2010
_chemical_formula_sum 'C32 H32 Fe2 Mo6 N2 O19'
_chemical_formula_weight 1435.93
_chemical_name_systematic
; 
 ? 
;
_space_group_IT_number 14
_symmetry_cell_setting monoclinic
_symmetry_space_group_name_Hall '-P 2ybc'
_symmetry_space_group_name_H-M 'P 1 21/c 1'
_atom_sites_solution_hydrogens geom
_atom_sites_solution_primary direct
_atom_sites_solution_secondary difmap
_audit_creation_method SHELXL-97
_cell_angle_alpha 90.00
_cell_angle_beta 93.029(2)
_cell_angle_gamma 90.00
_cell_formula_units_Z 2
_cell_length_a 8.2227(14)
_cell_length_b 9.9797(17)
_cell_length_c 24.352(4)
_cell_measurement_temperature 293(2)
_cell_volume 1995.5(6)
_computing_cell_refinement 'Bruker SMART'
_computing_data_collection 'Bruker SMART'
_computing_data_reduction 'Bruker SAINT'
_computing_molecular_graphics 'Bruker SHELXTL'
_computing_publication_material 'Bruker SHELXTL'
_computing_structure_refinement 'SHELXL-97 (Sheldrick, 1997)'
_computing_structure_solution 'SHELXS-97 (Sheldrick, 1990)'
_diffrn_ambient_temperature 293(2)
_diffrn_measured_fraction_theta_full 0.999
_diffrn_measured_fraction_theta_max 0.999
_diffrn_measurement_device_type 'CCD area detector'
_diffrn_measurement_method 'phi and omega scans'
_diffrn_radiation_monochromator graphite
_diffrn_radiation_source 'fine-focus sealed tube'
_diffrn_radiation_type MoK\a
_diffrn_radiation_wavelength 0.71073
_diffrn_reflns_av_R_equivalents 0.0309
_diffrn_reflns_av_sigmaI/netI 0.0355
_diffrn_reflns_limit_h_max 7
_diffrn_reflns_limit_h_min -9
_diffrn_reflns_limit_k_max 11
_diffrn_reflns_limit_k_min -8
_diffrn_reflns_limit_l_max 29
_diffrn_reflns_limit_l_min -28
_diffrn_reflns_number 9551
_diffrn_reflns_theta_full 25.10
_diffrn_reflns_theta_max 25.10
_diffrn_reflns_theta_min 1.67
_diffrn_standards_decay_% 0
_diffrn_standards_interval_count 0
_diffrn_standards_interval_time 0
_diffrn_standards_number 0
_exptl_absorpt_coefficient_mu 2.608
_exptl_absorpt_correction_T_max 0.822
_exptl_absorpt_correction_T_min 0.748
_exptl_absorpt_correction_type multi-scan
_exptl_absorpt_process_details sadabs
_exptl_crystal_colour blue
_exptl_crystal_density_diffrn 2.390
_exptl_crystal_density_method 'not measured'
_exptl_crystal_description block
_exptl_crystal_F_000 1388.0
_exptl_crystal_size_max 0.23
_exptl_crystal_size_mid 0.20
_exptl_crystal_size_min 0.15
_refine_diff_density_max 0.643
_refine_diff_density_min -0.485
_refine_diff_density_rms 0.134
_refine_ls_extinction_coef 0.0068(2)
_refine_ls_extinction_expression Fc^*^=kFc[1+0.001xFc^2^\l^3^/sin(2\q)]^-1/4^
_refine_ls_extinction_method SHELXL
_refine_ls_goodness_of_fit_ref 0.997
_refine_ls_hydrogen_treatment constr
_refine_ls_matrix_type full
_refine_ls_number_parameters 254
_refine_ls_number_reflns 3550
_refine_ls_number_restraints 0
_refine_ls_restrained_S_all 0.997
_refine_ls_R_factor_all 0.0321
_refine_ls_R_factor_gt 0.0261
_refine_ls_shift/su_max 0.001
_refine_ls_shift/su_mean 0.000
_refine_ls_structure_factor_coef Fsqd
_refine_ls_weighting_details 'calc w=1/[\s^2^(Fo^2^)+(0.0376P)^2^+0.0000P] where P=(Fo^2^+2Fc^2^)/3'
_refine_ls_weighting_scheme calc
_refine_ls_wR_factor_gt 0.0638
_refine_ls_wR_factor_ref 0.0651
_reflns_number_gt 2922
_reflns_number_total 3550
_reflns_threshold_expression >2sigma(I)
_cod_data_source_file cg900777g_si_001.cif
_cod_data_source_block xb2386
_cod_depositor_comments
;
The following automatic conversions were performed:

'_refine_ls_hydrogen_treatment' value 'constrn' was replaced with the
value 'constr' as specified in the replacement file
'src/cod-tools/trunk/data/replacement-values/replacement_values.lst'.

Automatic conversion script
Id: cif_fix_values 5376 2017-05-30 11:51:03Z andrius 
;
_cod_original_cell_volume 1995.6(6)
_cod_original_sg_symbol_H-M p21/c
_cod_database_code 4502239

loop_
_symmetry_equiv_pos_as_xyz
'x, y, z'
'-x, y+1/2, -z+1/2'
'-x, -y, -z'
'x, -y-1/2, z-1/2'

loop_
_atom_site_label
_atom_site_type_symbol
_atom_site_fract_x
_atom_site_fract_y
_atom_site_fract_z
_atom_site_U_iso_or_equiv
_atom_site_adp_type
_atom_site_occupancy
_atom_site_symmetry_multiplicity
_atom_site_calc_flag
_atom_site_refinement_flags
Fe1 Fe 0.23719(6) 0.12519(6) 0.22190(2) 0.03530(15) Uani 1 1 d .
Mo1 Mo 0.23830(4) -0.05524(3) 0.458478(12) 0.03328(11) Uani 1 1 d .
Mo2 Mo 0.07188(4) 0.22486(3) 0.498823(13) 0.03242(11) Uani 1 1 d .
Mo3 Mo -0.13440(4) 0.02272(3) 0.414312(12) 0.03511(11) Uani 1 1 d .
O1 O 0.0000 0.0000 0.5000 0.0248(7) Uani 1 2 d S
O2 O 0.2969(3) -0.0769(3) 0.53393(10) 0.0360(6) Uani 1 1 d .
O3 O 0.4035(3) -0.1015(3) 0.42541(11) 0.0513(8) Uani 1 1 d .
O4 O 0.0783(3) -0.0251(3) 0.39639(9) 0.0367(6) Uani 1 1 d .
O5 O -0.1790(3) -0.1561(3) 0.43225(9) 0.0357(6) Uani 1 1 d .
O6 O -0.2334(3) 0.0499(3) 0.35313(11) 0.0535(8) Uani 1 1 d .
O7 O -0.0437(3) 0.2035(2) 0.43058(10) 0.0380(6) Uani 1 1 d .
O8 O 0.2542(3) 0.1311(3) 0.46476(9) 0.0341(6) Uani 1 1 d .
O9 O -0.1224(3) 0.2280(2) 0.53558(10) 0.0355(6) Uani 1 1 d .
O10 O 0.1364(3) 0.3851(3) 0.49825(11) 0.0472(7) Uani 1 1 d .
C6 C -0.00639(19) 0.0983(3) 0.23230(9) 0.0598(13) Uani 1 1 d G
H6 H -0.0671 0.1386 0.2589 0.072 Uiso 1 1 calc R
C7 C 0.0171(2) 0.1491(3) 0.17884(9) 0.0561(12) Uani 1 1 d G
H7 H -0.0255 0.2286 0.1643 0.067 Uiso 1 1 calc R
C8 C 0.1172(3) 0.0573(3) 0.15153(7) 0.0564(12) Uani 1 1 d G
H8 H 0.1515 0.0661 0.1159 0.068 Uiso 1 1 calc R
C9 C 0.1555(3) -0.0503(2) 0.18811(10) 0.0655(14) Uani 1 1 d G
H9 H 0.2194 -0.1243 0.1807 0.079 Uiso 1 1 calc R
C10 C 0.0791(3) -0.0250(2) 0.23803(10) 0.0685(15) Uani 1 1 d G
H10 H 0.0842 -0.0795 0.2690 0.082 Uiso 1 1 calc R
C1 C 0.3309(2) 0.2273(2) 0.28772(6) 0.0342(9) Uani 1 1 d G
C2 C 0.3234(2) 0.31104(16) 0.24052(8) 0.0376(9) Uani 1 1 d G
H2 H 0.2653 0.3907 0.2365 0.045 Uiso 1 1 calc R
C3 C 0.4203(2) 0.2518(2) 0.20049(8) 0.0476(11) Uani 1 1 d G
H3 H 0.4368 0.2859 0.1657 0.057 Uiso 1 1 calc R
C4 C 0.48771(17) 0.1315(2) 0.22295(10) 0.0560(12) Uani 1 1 d G
H4 H 0.5560 0.0729 0.2054 0.067 Uiso 1 1 calc R
C5 C 0.4324(2) 0.1163(2) 0.27687(8) 0.0504(11) Uani 1 1 d G
H5 H 0.4582 0.0461 0.3009 0.061 Uiso 1 1 calc R
C11 C 0.2471(5) 0.2491(4) 0.33986(15) 0.0424(10) Uani 1 1 d .
H11A H 0.2335 0.1640 0.3583 0.051 Uiso 1 1 calc R
H11B H 0.1400 0.2870 0.3316 0.051 Uiso 1 1 calc R
N1 N 0.3449(3) 0.3420(3) 0.37680(11) 0.0318(7) Uani 1 1 d .
C12 C 0.2904(5) 0.4660(4) 0.38429(15) 0.0434(10) Uani 1 1 d .
H12 H 0.1886 0.4906 0.3691 0.052 Uiso 1 1 calc R
C13 C 0.3821(6) 0.5576(5) 0.41394(17) 0.0539(12) Uani 1 1 d .
H13 H 0.3442 0.6442 0.4191 0.065 Uiso 1 1 calc R
C14 C 0.5317(5) 0.5182(5) 0.43590(16) 0.0550(12) Uani 1 1 d .
H14 H 0.5976 0.5791 0.4556 0.066 Uiso 1 1 calc R
C15 C 0.5838(5) 0.3902(5) 0.42896(16) 0.0514(11) Uani 1 1 d .
H15 H 0.6849 0.3632 0.4440 0.062 Uiso 1 1 calc R
C16 C 0.4867(5) 0.3017(4) 0.39984(16) 0.0426(10) Uani 1 1 d .
H16 H 0.5197 0.2132 0.3961 0.051 Uiso 1 1 calc R

loop_
_atom_site_aniso_label
_atom_site_aniso_U_11
_atom_site_aniso_U_22
_atom_site_aniso_U_33
_atom_site_aniso_U_23
_atom_site_aniso_U_13
_atom_site_aniso_U_12
Fe1 0.0433(3) 0.0306(3) 0.0321(3) -0.0011(2) 0.0039(2) -0.0046(2)
Mo1 0.02787(18) 0.0334(2) 0.03922(19) -0.00454(14) 0.00753(14) 0.00159(14)
Mo2 0.03370(19) 0.02467(19) 0.03899(19) -0.00287(14) 0.00271(13) -0.00327(13)
Mo3 0.0379(2) 0.0386(2) 0.02785(18) -0.00154(14) -0.00771(13) 0.00269(15)
O1 0.0254(17) 0.0228(18) 0.0262(16) -0.0013(14) 0.0007(13) 0.0004(14)
O2 0.0276(13) 0.0364(16) 0.0434(14) 0.0017(12) -0.0046(11) 0.0057(11)
O3 0.0360(15) 0.054(2) 0.0658(18) -0.0140(15) 0.0189(14) 0.0016(13)
O4 0.0395(15) 0.0413(16) 0.0297(12) -0.0031(12) 0.0054(11) -0.0035(12)
O5 0.0360(14) 0.0360(15) 0.0346(13) -0.0074(12) -0.0031(11) -0.0042(12)
O6 0.0589(18) 0.061(2) 0.0382(15) 0.0029(14) -0.0170(13) 0.0050(15)
O7 0.0425(15) 0.0337(15) 0.0373(14) 0.0055(12) -0.0032(11) 0.0012(12)
O8 0.0301(13) 0.0338(15) 0.0388(13) -0.0004(11) 0.0071(10) -0.0046(11)
O9 0.0351(14) 0.0292(15) 0.0425(14) -0.0086(11) 0.0048(11) 0.0020(11)
O10 0.0474(16) 0.0314(16) 0.0625(17) -0.0045(14) 0.0019(13) -0.0085(13)
C6 0.048(3) 0.067(4) 0.066(3) -0.021(3) 0.017(2) -0.025(2)
C7 0.045(3) 0.062(3) 0.061(3) -0.015(3) -0.005(2) -0.010(2)
C8 0.059(3) 0.063(3) 0.047(2) -0.017(2) 0.006(2) -0.018(2)
C9 0.074(3) 0.042(3) 0.080(3) -0.026(3) 0.009(3) -0.015(2)
C10 0.085(4) 0.057(3) 0.064(3) 0.006(3) 0.006(3) -0.034(3)
C1 0.036(2) 0.035(2) 0.0317(18) 0.0015(16) -0.0024(15) -0.0034(17)
C2 0.043(2) 0.032(2) 0.037(2) 0.0038(17) -0.0015(17) -0.0062(18)
C3 0.047(2) 0.059(3) 0.038(2) 0.002(2) 0.0070(18) -0.017(2)
C4 0.046(3) 0.071(3) 0.051(2) -0.014(2) 0.004(2) 0.014(2)
C5 0.059(3) 0.050(3) 0.041(2) 0.004(2) -0.0109(19) 0.015(2)
C11 0.049(2) 0.046(3) 0.0323(19) -0.0033(19) 0.0018(17) -0.012(2)
N1 0.0331(16) 0.0360(19) 0.0264(15) 0.0031(14) 0.0009(12) -0.0012(14)
C12 0.040(2) 0.048(3) 0.042(2) -0.001(2) 0.0018(17) 0.013(2)
C13 0.067(3) 0.042(3) 0.054(3) -0.017(2) 0.016(2) 0.006(2)
C14 0.053(3) 0.074(4) 0.038(2) -0.017(2) 0.006(2) -0.024(3)
C15 0.035(2) 0.069(3) 0.049(2) -0.001(2) -0.0062(19) 0.000(2)
C16 0.040(2) 0.041(3) 0.047(2) 0.0045(19) 0.0016(18) 0.0075(19)

loop_
_atom_type_symbol
_atom_type_description
_atom_type_scat_dispersion_real
_atom_type_scat_dispersion_imag
_atom_type_scat_source
O O 0.0106 0.0060 'International Tables Vol C Tables 4.2.6.8 and 6.1.1.4'
Mo Mo -1.6832 0.6857 'International Tables Vol C Tables 4.2.6.8 and 6.1.1.4'
Fe Fe 0.3463 0.8444 'International Tables Vol C Tables 4.2.6.8 and 6.1.1.4'
C C 0.0033 0.0016 'International Tables Vol C Tables 4.2.6.8 and 6.1.1.4'
H H 0.0000 0.0000 'International Tables Vol C Tables 4.2.6.8 and 6.1.1.4'
N N 0.0061 0.0033 'International Tables Vol C Tables 4.2.6.8 and 6.1.1.4'

loop_
_geom_angle_atom_site_label_1
_geom_angle_atom_site_label_2
_geom_angle_atom_site_label_3
_geom_angle
_geom_angle_site_symmetry_1
_geom_angle_site_symmetry_3
C1 Fe1 C2 41.1 . .
C1 Fe1 C9 149.36(9) . .
C2 Fe1 C9 169.06(8) . .
C1 Fe1 C10 116.07(7) . .
C2 Fe1 C10 148.13(8) . .
C9 Fe1 C10 40.8 . .
C1 Fe1 C5 41.0 . .
C2 Fe1 C5 68.8 . .
C9 Fe1 C5 117.42(8) . .
C10 Fe1 C5 109.29(8) . .
C1 Fe1 C8 168.27(10) . .
C2 Fe1 C8 129.57(8) . .
C9 Fe1 C8 40.7 . .
C10 Fe1 C8 68.5 . .
C5 Fe1 C8 149.78(9) . .
C1 Fe1 C6 107.62(7) . .
C2 Fe1 C6 115.12(8) . .
C9 Fe1 C6 68.5 . .
C10 Fe1 C6 40.7 . .
C5 Fe1 C6 130.88(8) . .
C8 Fe1 C6 68.2 . .
C1 Fe1 C3 68.7 . .
C2 Fe1 C3 40.7 . .
C9 Fe1 C3 131.14(8) . .
C10 Fe1 C3 170.42(9) . .
C5 Fe1 C3 68.3 . .
C8 Fe1 C3 108.57(7) . .
C6 Fe1 C3 147.80(9) . .
C1 Fe1 C7 129.43(8) . .
C2 Fe1 C7 107.18(8) . .
C9 Fe1 C7 68.3 . .
C10 Fe1 C7 68.3 . .
C5 Fe1 C7 168.99(8) . .
C8 Fe1 C7 40.5 . .
C6 Fe1 C7 40.5 . .
C3 Fe1 C7 115.85(8) . .
C1 Fe1 C4 68.6 . .
C2 Fe1 C4 68.4 . .
C9 Fe1 C4 109.89(8) . .
C10 Fe1 C4 131.95(9) . .
C5 Fe1 C4 40.6 . .
C8 Fe1 C4 117.27(7) . .
C6 Fe1 C4 170.27(9) . .
C3 Fe1 C4 40.4 . .
C7 Fe1 C4 148.78(8) . .
O3 Mo1 O8 104.96(12) . .
O3 Mo1 O2 105.29(13) . .
O8 Mo1 O2 91.21(11) . .
O3 Mo1 O4 101.40(12) . .
O8 Mo1 O4 87.24(10) . .
O2 Mo1 O4 152.72(10) . .
O3 Mo1 O9 101.55(12) . 3_556
O8 Mo1 O9 153.15(10) . 3_556
O2 Mo1 O9 85.88(11) . 3_556
O4 Mo1 O9 83.39(11) . 3_556
O3 Mo1 O1 176.18(10) . .
O8 Mo1 O1 77.57(7) . .
O2 Mo1 O1 77.35(7) . .
O4 Mo1 O1 75.73(7) . .
O9 Mo1 O1 75.75(7) 3_556 .
O10 Mo2 O9 105.36(12) . .
O10 Mo2 O7 104.16(12) . .
O9 Mo2 O7 91.17(11) . .
O10 Mo2 O5 102.14(12) . 3_556
O9 Mo2 O5 87.31(10) . 3_556
O7 Mo2 O5 153.09(11) . 3_556
O10 Mo2 O8 101.49(12) . .
O9 Mo2 O8 152.82(10) . .
O7 Mo2 O8 86.25(10) . .
O5 Mo2 O8 83.03(10) 3_556 .
O10 Mo2 O1 176.42(10) . .
O9 Mo2 O1 77.64(8) . .
O7 Mo2 O1 77.54(8) . .
O5 Mo2 O1 75.89(7) 3_556 .
O8 Mo2 O1 75.38(7) . .
O6 Mo3 O5 105.55(13) . .
O6 Mo3 O4 104.30(12) . .
O5 Mo3 O4 90.49(11) . .
O6 Mo3 O2 102.15(12) . 3_556
O5 Mo3 O2 87.96(10) . 3_556
O4 Mo3 O2 152.91(10) . 3_556
O6 Mo3 O7 100.92(13) . .
O5 Mo3 O7 153.32(10) . .
O4 Mo3 O7 86.13(11) . .
O2 Mo3 O7 83.26(11) 3_556 .
O6 Mo3 O1 176.24(11) . .
O5 Mo3 O1 77.74(7) . .
O4 Mo3 O1 77.29(7) . .
O2 Mo3 O1 75.96(7) 3_556 .
O7 Mo3 O1 75.70(7) . .
Mo1 O1 Mo1 180.000(13) 3_556 .
Mo1 O1 Mo3 90.251(16) 3_556 3_556
Mo1 O1 Mo3 89.749(16) . 3_556
Mo1 O1 Mo3 89.749(16) 3_556 .
Mo1 O1 Mo3 90.251(16) . .
Mo3 O1 Mo3 180.0 3_556 .
Mo1 O1 Mo2 90.165(13) 3_556 3_556
Mo1 O1 Mo2 89.835(13) . 3_556
Mo3 O1 Mo2 90.225(12) 3_556 3_556
Mo3 O1 Mo2 89.775(12) . 3_556
Mo1 O1 Mo2 89.835(13) 3_556 .
Mo1 O1 Mo2 90.165(13) . .
Mo3 O1 Mo2 89.775(12) 3_556 .
Mo3 O1 Mo2 90.225(12) . .
Mo2 O1 Mo2 180.0 3_556 .
Mo1 O2 Mo3 116.52(11) . 3_556
Mo3 O4 Mo1 116.73(11) . .
Mo3 O5 Mo2 116.33(12) . 3_556
Mo2 O7 Mo3 116.51(12) . .
Mo1 O8 Mo2 116.88(11) . .
Mo2 O9 Mo1 116.54(12) . 3_556
C7 C6 C10 108.0 . .
C7 C6 Fe1 70.0 . .
C10 C6 Fe1 69.1 . .
C8 C7 C6 108.0 . .
C8 C7 Fe1 69.4 . .
C6 C7 Fe1 69.5 . .
C7 C8 C9 108.0 . .
C7 C8 Fe1 70.1 . .
C9 C8 Fe1 69.1 . .
C10 C9 C8 108.0 . .
C10 C9 Fe1 69.6 . .
C8 C9 Fe1 70.1 . .
C9 C10 C6 108.0 . .
C9 C10 Fe1 69.5 . .
C6 C10 Fe1 70.2 . .
C5 C1 C2 108.0 . .
C5 C1 C11 125.1(2) . .
C2 C1 C11 126.9(2) . .
C5 C1 Fe1 70.2 . .
C2 C1 Fe1 69.9 . .
C11 C1 Fe1 125.14(18) . .
C1 C2 C3 108.0 . .
C1 C2 Fe1 69.0 . .
C3 C2 Fe1 70.6 . .
C4 C3 C2 108.0 . .
C4 C3 Fe1 70.0 . .
C2 C3 Fe1 68.7 . .
C3 C4 C5 108.0 . .
C3 C4 Fe1 69.6 . .
C5 C4 Fe1 68.9 . .
C1 C5 C4 108.0 . .
C1 C5 Fe1 68.8 . .
C4 C5 Fe1 70.6 . .
C1 C11 N1 110.2(3) . .
C16 N1 C12 121.1(3) . .
C16 N1 C11 119.9(3) . .
C12 N1 C11 119.0(3) . .
N1 C12 C13 120.9(4) . .
C12 C13 C14 118.2(4) . .
C15 C14 C13 120.1(4) . .
C14 C15 C16 119.5(4) . .
N1 C16 C15 120.0(4) . .

loop_
_geom_bond_atom_site_label_1
_geom_bond_atom_site_label_2
_geom_bond_distance
_geom_bond_site_symmetry_2
Fe1 C1 2.0176(14) .
Fe1 C2 2.0283(15) .
Fe1 C9 2.0338(15) .
Fe1 C10 2.0355(15) .
Fe1 C5 2.0371(15) .
Fe1 C8 2.0471(14) .
Fe1 C6 2.0498(15) .
Fe1 C3 2.0543(15) .
Fe1 C7 2.0570(15) .
Fe1 C4 2.0597(15) .
Mo1 O3 1.680(2) .
Mo1 O8 1.869(3) .
Mo1 O2 1.887(2) .
Mo1 O4 1.974(2) .
Mo1 O9 1.979(3) 3_556
Mo1 O1 2.3185(4) .
Mo2 O10 1.685(3) .
Mo2 O9 1.872(2) .
Mo2 O7 1.882(2) .
Mo2 O5 1.977(2) 3_556
Mo2 O8 1.986(2) .
Mo2 O1 2.3212(5) .
Mo3 O6 1.682(2) .
Mo3 O5 1.878(3) .
Mo3 O4 1.886(2) .
Mo3 O2 1.961(2) 3_556
Mo3 O7 1.984(3) .
Mo3 O1 2.3202(4) .
O1 Mo1 2.3185(4) 3_556
O1 Mo3 2.3202(4) 3_556
O1 Mo2 2.3212(5) 3_556
O2 Mo3 1.961(2) 3_556
O5 Mo2 1.977(2) 3_556
O9 Mo1 1.979(2) 3_556
C6 C7 1.4200 .
C6 C10 1.4200 .
C7 C8 1.4200 .
C8 C9 1.4200 .
C9 C10 1.4200 .
C1 C5 1.4200 .
C1 C2 1.4200 .
C1 C11 1.492(4) .
C2 C3 1.4200 .
C3 C4 1.4200 .
C4 C5 1.4200 .
C11 N1 1.496(5) .
N1 C16 1.329(4) .
N1 C12 1.332(5) .
C12 C13 1.366(6) .
C13 C14 1.373(6) .
C14 C15 1.361(6) .
C15 C16 1.364(6) .
